data_4322217
loop_
_publ_author_name
'C\'eline P\'erollier'
'Jacques P\'ecaut'
'Ren\'e Ramasseul'
'Jean-Claude Marchon'

_publ_section_title
;
 Asymmetric Epoxidation of 1,2-Dihydronaphthalene Catalyzed by Manganese
 Chiroporphyrins: Stereoinduction Directed by Steric Exclusion
;
_journal_name_full 'Inorganic Chemistry'
_journal_page_first 3758
_journal_page_last 3759
_journal_paper_doi 10.1021/ic990295l
_journal_volume 38
_journal_year 1999
_chemical_formula_sum 'C100 H144 N4 Ni O8'
_chemical_formula_weight 1588.90
_chemical_name_systematic
; 
 ? 
;
_space_group_IT_number 20
_symmetry_cell_setting orthorhombic
_symmetry_space_group_name_Hall 'C 2c 2'
_symmetry_space_group_name_H-M 'C 2 2 21'
_atom_sites_solution_hydrogens geom
_atom_sites_solution_primary direct
_atom_sites_solution_secondary difmap
_audit_creation_method SHELXL
_cell_angle_alpha 90.00
_cell_angle_beta 90.00
_cell_angle_gamma 90.00
_cell_formula_units_Z 4
_cell_length_a 11.9940(2)
_cell_length_b 35.0895(8)
_cell_length_c 22.2423(4)
_cell_measurement_temperature 193(2)
_cell_volume 9361.0(3)
_computing_cell_refinement 'Siemens XSCANS'
_computing_data_collection 'Siemens XSCANS'
_computing_data_reduction 'Siemens SHELXTL'
_computing_molecular_graphics 'Siemens SHELXTL'
_computing_publication_material 'Siemens SHELXTL'
_computing_structure_refinement 'SHELXL-93 (Sheldrick, 1993)'
_computing_structure_solution 'SHELXS-86 (Sheldrick, 1990)'
_diffrn_ambient_temperature 386(2)
_diffrn_measurement_device 'Siemens P4'
_diffrn_measurement_method '\w scans'
_diffrn_radiation_monochromator graphite
_diffrn_radiation_source 'fine-focus sealed tube'
_diffrn_radiation_type MoK\a
_diffrn_radiation_wavelength 0.71073
_diffrn_reflns_av_R_equivalents 0.0739
_diffrn_reflns_av_sigmaI/netI 0.1072
_diffrn_reflns_limit_h_max 14
_diffrn_reflns_limit_h_min -14
_diffrn_reflns_limit_k_max 42
_diffrn_reflns_limit_k_min -40
_diffrn_reflns_limit_l_max 27
_diffrn_reflns_limit_l_min -12
_diffrn_reflns_number 21894
_diffrn_reflns_theta_max 25.95
_diffrn_reflns_theta_min 1.16
_exptl_absorpt_coefficient_mu 0.263
_exptl_absorpt_correction_type SADABS
_exptl_crystal_colour red
_exptl_crystal_density_diffrn 1.127
_exptl_crystal_F_000 3456
_exptl_crystal_size_max 0.2
_exptl_crystal_size_mid 0.2
_exptl_crystal_size_min 0.2
_refine_diff_density_max 2.132
_refine_diff_density_min -0.501
_refine_diff_density_rms 0.170
_refine_ls_abs_structure_details 'Flack H D (1983), Acta Cryst. A39, 876-881'
_refine_ls_abs_structure_Flack 0.00(2)
_refine_ls_extinction_coef 0.00259(7)
_refine_ls_extinction_expression Fc^*^=kFc[1+0.001xFc^2^\l^3^/sin(2\q)]^-1/4^
_refine_ls_extinction_method SHELXL
_refine_ls_goodness_of_fit_all 1.130
_refine_ls_goodness_of_fit_obs 1.264
_refine_ls_matrix_type full
_refine_ls_number_parameters 511
_refine_ls_number_reflns 8296
_refine_ls_number_restraints 0
_refine_ls_restrained_S_all 1.130
_refine_ls_restrained_S_obs 1.264
_refine_ls_R_factor_all 0.1215
_refine_ls_R_factor_obs 0.0790
_refine_ls_shift/esd_max -4.697
_refine_ls_shift/esd_mean 0.223
_refine_ls_structure_factor_coef Fsqd
_refine_ls_weighting_details 'w=1/[\s^2^(Fo^2^)+(0.0969P)^2^+0.0000P] where P=(Fo^2^+2Fc^2^)/3'
_refine_ls_weighting_scheme calc
_refine_ls_wR_factor_all 0.2045
_refine_ls_wR_factor_obs 0.1840
_reflns_number_observed 5480
_reflns_number_total 8296
_reflns_observed_criterion >2sigma(I)
_cod_data_source_file ic990295l_1.cif
_cod_data_source_block C100H144N4NiO8
_cod_depositor_comments
;
The following automatic conversions were performed:

'_refine_ls_weighting_scheme' value 'calc
w=1/[\s^2^(Fo^2^)+(0.0969P)^2^+0.0000P] where P=(Fo^2^+2Fc^2^)/3' was
changed to 'calc'. New tag '_refine_ls_weighting_details' was
created. The value of the new tag was set to
'w=1/[\s^2^(Fo^2^)+(0.0969P)^2^+0.0000P] where P=(Fo^2^+2Fc^2^)/3'.

Automatic conversion script
Id: cif_fix_values 3143 2015-03-26 13:38:13Z robertas 
;
_cod_database_code 4322217

loop_
_symmetry_equiv_pos_as_xyz
'x, y, z'
'-x, -y, z+1/2'
'-x, y, -z+1/2'
'x, -y, -z'
'x+1/2, y+1/2, z'
'-x+1/2, -y+1/2, z+1/2'
'-x+1/2, y+1/2, -z+1/2'
'x+1/2, -y+1/2, -z'

loop_
_atom_site_aniso_label
_atom_site_aniso_U_11
_atom_site_aniso_U_22
_atom_site_aniso_U_33
_atom_site_aniso_U_23
_atom_site_aniso_U_13
_atom_site_aniso_U_12
Ni 0.02627(10) 0.03304(11) 0.02534(11) 0.000 -0.00072(13) 0.000
O1 0.0496(6) 0.0706(7) 0.0362(6) 0.0060(6) -0.0011(6) 0.0000(6)
O2 0.0396(6) 0.0735(7) 0.0328(6) 0.0077(6) -0.0048(5) -0.0188(5)
O3 0.0635(7) 0.0705(8) 0.0695(8) 0.0172(7) 0.0256(7) 0.0268(6)
O4 0.0544(7) 0.0678(8) 0.0606(8) 0.0221(7) 0.0027(6) 0.0191(6)
N1 0.0315(5) 0.0340(5) 0.0202(6) 0.0053(6) 0.0026(5) -0.0013(5)
N2 0.0284(6) 0.0326(5) 0.0208(5) -0.0008(5) -0.0003(5) 0.0028(6)
C1 0.0284(7) 0.0380(8) 0.0289(7) -0.0008(7) -0.0027(7) -0.0032(7)
C2 0.0263(7) 0.0350(8) 0.0364(8) -0.0012(7) -0.0080(7) 0.0009(6)
C3 0.0358(8) 0.0533(9) 0.0340(8) 0.0054(8) -0.0070(8) 0.0002(7)
C4 0.0185(6) 0.0515(8) 0.0357(9) -0.0029(8) 0.0021(6) 0.0000(7)
C5 0.0263(7) 0.0348(8) 0.0370(8) -0.0025(7) 0.0043(7) 0.0002(6)
C6 0.0325(7) 0.0386(8) 0.0282(7) 0.0006(7) 0.0082(7) 0.0034(7)
C7 0.0349(8) 0.0349(8) 0.0288(7) -0.0030(7) 0.0000(7) -0.0005(6)
C8 0.0322(7) 0.0521(9) 0.0253(7) 0.0017(7) 0.0045(7) 0.0072(7)
C9 0.0499(10) 0.0480(9) 0.0231(7) -0.0024(7) -0.0001(7) 0.0095(8)
C10 0.0381(8) 0.0348(8) 0.0246(7) -0.0012(6) -0.0031(7) 0.0010(7)
C11 0.0358(8) 0.0442(9) 0.0342(8) 0.0083(8) -0.0076(7) -0.0061(7)
C12 0.0301(8) 0.0438(8) 0.0408(9) 0.0062(8) -0.0076(7) 0.0005(7)
C13 0.0431(9) 0.0545(10) 0.0538(11) -0.0028(9) -0.0034(9) 0.0095(8)
C14 0.0359(9) 0.0796(12) 0.0578(11) 0.0111(10) -0.0036(9) 0.0068(9)
C15 0.0409(8) 0.0515(10) 0.0337(9) 0.0059(8) -0.0103(8) -0.0047(8)
C16 0.0466(9) 0.0408(8) 0.0358(8) 0.0039(8) -0.0076(8) -0.0003(8)
C17 0.0372(8) 0.0611(10) 0.0365(8) -0.0017(9) 0.0022(7) -0.0063(9)
C18 0.0731(12) 0.0613(11) 0.0938(14) 0.0324(11) -0.0296(11) -0.0174(10)
C19 0.1063(15) 0.0498(11) 0.142(2) 0.0209(13) -0.0672(14) -0.0286(11)
C20 0.094(2) 0.212(3) 0.131(2) -0.101(2) -0.028(2) 0.067(2)
C21 0.0567(11) 0.225(3) 0.0597(13) -0.030(2) 0.0125(11) -0.049(2)
C22 0.0603(10) 0.0511(9) 0.0431(9) 0.0124(9) -0.0106(8) -0.0122(9)
C23 0.133(2) 0.0684(13) 0.225(3) 0.051(2) -0.126(2) -0.0317(13)
C24 0.0392(9) 0.0617(11) 0.0556(11) 0.0043(10) -0.0011(9) -0.0094(9)
C25 0.0552(12) 0.238(3) 0.079(2) -0.046(2) 0.0121(13) -0.041(2)
C26 0.0665(12) 0.0708(12) 0.0792(14) 0.0040(11) -0.0121(11) -0.0260(10)
C31 0.0330(8) 0.0453(8) 0.0341(8) 0.0084(7) 0.0075(7) 0.0044(7)
C32 0.0406(9) 0.0529(10) 0.0427(9) 0.0045(9) 0.0032(8) -0.0029(8)
C33 0.0787(13) 0.0509(11) 0.0625(12) -0.0046(10) 0.0097(11) -0.0154(10)
C34 0.0363(8) 0.0987(13) 0.0634(11) 0.0228(10) 0.0076(10) -0.0133(11)
C35 0.0362(8) 0.0554(9) 0.0373(8) 0.0129(8) 0.0154(7) 0.0071(8)
C36 0.0475(9) 0.0539(10) 0.0559(11) 0.0174(9) 0.0170(9) 0.0003(9)
C37 0.0625(12) 0.0511(10) 0.0727(12) 0.0216(10) -0.0112(11) 0.0052(9)
C38 0.0400(11) 0.0618(12) 0.208(3) 0.043(2) -0.0147(14) 0.0028(9)
C39 0.0844(15) 0.0616(12) 0.152(2) 0.0088(14) -0.0680(13) 0.0022(11)
C40 0.129(2) 0.100(2) 0.125(2) -0.037(2) -0.065(2) 0.032(2)
C41 0.095(2) 0.127(2) 0.0682(15) 0.017(2) -0.0084(14) 0.0293(15)
C42 0.0683(12) 0.0716(12) 0.0695(13) 0.0268(11) -0.0194(11) -0.0154(11)
C43 0.105(2) 0.122(2) 0.138(2) 0.051(2) -0.033(2) -0.0534(15)
C44 0.1053(15) 0.0566(11) 0.0890(14) 0.0137(11) -0.0545(12) -0.0010(12)
C45 0.184(3) 0.149(2) 0.103(2) 0.072(2) -0.054(2) 0.007(2)
C46 0.125(2) 0.0618(13) 0.154(2) 0.0119(15) -0.068(2) 0.0206(13)
C51 0.156(3) 0.194(4) 0.188(3) -0.029(3) -0.106(2) 0.032(3)
C52 0.127(2) 0.120(2) 0.364(5) -0.030(3) -0.145(2) 0.028(2)
C53 0.120(2) 0.0687(14) 0.361(4) -0.073(2) -0.112(2) 0.0387(15)
C54 0.251(3) 0.076(2) 0.449(4) 0.023(2) -0.278(3) -0.019(2)
C63 0.418(8) 0.308(8) 0.328(8) -0.078(7) 0.093(8) -0.056(7)
C64 0.595(20) 0.401(13) 0.556(16) 0.016(11) 0.043(15) -0.068(13)
C61 0.434(8) 0.333(8) 0.576(14) -0.153(8) -0.239(8) 0.063(8)
C62 0.299(6) 0.449(9) 0.365(9) -0.084(7) 0.054(7) 0.144(6)

loop_
_atom_site_label
_atom_site_type_symbol
_atom_site_fract_x
_atom_site_fract_y
_atom_site_fract_z
_atom_site_U_iso_or_equiv
_atom_site_thermal_displace_type
_atom_site_occupancy
_atom_site_calc_flag
_atom_site_refinement_flags
_atom_site_disorder_group
Ni Ni 0.5000 0.311260(7) 0.7500 0.02821(6) Uani 1 d S .
O1 O 0.56938(9) 0.21293(3) 1.00916(5) 0.0521(4) Uani 1 d . .
O2 O 0.54316(8) 0.20990(3) 0.90963(5) 0.0486(4) Uani 1 d . .
O3 O 0.65615(11) 0.41040(4) 0.58106(6) 0.0678(4) Uani 1 d . .
O4 O 0.72799(10) 0.40136(4) 0.48871(6) 0.0610(4) Uani 1 d . .
N1 N 0.65670(8) 0.31029(3) 0.75777(5) 0.0286(3) Uani 1 d . .
N2 N 0.51351(9) 0.31140(3) 0.66532(4) 0.0273(3) Uani 1 d . .
C1 C 0.66985(12) 0.28665(4) 0.86091(6) 0.0318(4) Uani 1 d . .
C2 C 0.71580(11) 0.29584(4) 0.80541(7) 0.0325(4) Uani 1 d . .
C3 C 0.83306(13) 0.29687(4) 0.79141(7) 0.0410(5) Uani 1 d . .
H3 H 0.89035(13) 0.28765(4) 0.81554(7) 0.049 Uiso 1 calc R .
C4 C 0.84505(11) 0.31336(4) 0.73782(6) 0.0352(4) Uani 1 d . .
H4 H 0.91204(11) 0.31923(4) 0.71891(6) 0.042 Uiso 1 calc R .
C5 C 0.73481(11) 0.32038(4) 0.71469(7) 0.0327(4) Uani 1 d . .
C6 C 0.71083(12) 0.33058(4) 0.65549(7) 0.0331(4) Uani 1 d . .
C7 C 0.60537(12) 0.32298(4) 0.63154(7) 0.0329(4) Uani 1 d . .
C8 C 0.58194(12) 0.31821(4) 0.56808(6) 0.0366(4) Uani 1 d . .
H8 H 0.62818(12) 0.32502(4) 0.53628(6) 0.044 Uiso 1 calc R .
C9 C 0.48095(13) 0.30212(4) 0.56397(6) 0.0403(5) Uani 1 d . .
H9 H 0.44561(13) 0.29466(4) 0.52867(6) 0.048 Uiso 1 calc R .
C10 C 0.43651(12) 0.29841(4) 0.62428(6) 0.0325(4) Uani 1 d . .
C11 C 0.74651(12) 0.26848(5) 0.90557(7) 0.0380(5) Uani 1 d . .
H11 H 0.80135(12) 0.28612(5) 0.92267(7) 0.046 Uiso 1 calc R .
C12 C 0.79194(12) 0.22864(4) 0.89490(7) 0.0382(5) Uani 1 d . .
C13 C 0.75336(13) 0.20682(5) 0.84115(8) 0.0505(6) Uani 1 d . .
H13A H 0.78907(13) 0.18234(5) 0.84046(8) 0.076 Uiso 1 calc R .
H13B H 0.77220(13) 0.22062(5) 0.80530(8) 0.076 Uiso 1 calc R .
H13C H 0.67401(13) 0.20346(5) 0.84313(8) 0.076 Uiso 1 calc R .
C14 C 0.91398(13) 0.22193(6) 0.91057(8) 0.0578(6) Uani 1 d . .
H14A H 0.93334(13) 0.23671(6) 0.94536(8) 0.087 Uiso 1 calc R .
H14B H 0.95997(13) 0.22946(6) 0.87731(8) 0.087 Uiso 1 calc R .
H14C H 0.92555(13) 0.19538(6) 0.91892(8) 0.087 Uiso 1 calc R .
C15 C 0.71448(13) 0.23555(5) 0.94825(7) 0.0421(5) Uani 1 d . .
H15 H 0.75678(13) 0.23701(5) 0.98588(7) 0.050 Uiso 1 calc R .
C16 C 0.60204(13) 0.21870(4) 0.95862(7) 0.0410(5) Uani 1 d . .
C17 C 0.43398(12) 0.19269(5) 0.92072(7) 0.0449(5) Uani 1 d . .
H17 H 0.39455(12) 0.20696(5) 0.95207(7) 0.054 Uiso 1 calc R .
C18 C 0.4430(2) 0.15068(5) 0.93867(10) 0.0761(7) Uani 1 d . .
H18A H 0.4125(2) 0.14631(5) 0.97847(10) 0.091 Uiso 1 calc R .
H18B H 0.5198(2) 0.14199(5) 0.93765(10) 0.091 Uiso 1 calc R .
C19 C 0.3721(2) 0.13082(6) 0.88972(11) 0.0993(9) Uani 1 d . .
H19 H 0.3468(2) 0.10497(6) 0.89936(11) 0.119 Uiso 1 calc R .
C20 C 0.4400(2) 0.13504(9) 0.82922(13) 0.1457(12) Uani 1 d . .
H20A H 0.5176(2) 0.12810(9) 0.83491(13) 0.175 Uiso 1 calc R .
H20B H 0.4084(2) 0.11929(9) 0.79771(13) 0.175 Uiso 1 calc R .
C21 C 0.4290(2) 0.17533(8) 0.81489(10) 0.1138(11) Uani 1 d . .
H21A H 0.3907(2) 0.17876(8) 0.77686(10) 0.137 Uiso 1 calc R .
H21B H 0.5016(2) 0.18739(8) 0.81246(10) 0.137 Uiso 1 calc R .
C22 C 0.36404(14) 0.19132(5) 0.86408(7) 0.0515(5) Uani 1 d . .
C23 C 0.3114(2) 0.23046(6) 0.84974(13) 0.1422(11) Uani 1 d . .
H23A H 0.2700(2) 0.23925(6) 0.88397(13) 0.213 Uiso 1 calc R .
H23B H 0.2623(2) 0.22803(6) 0.81588(13) 0.213 Uiso 1 calc R .
H23C H 0.3693(2) 0.24844(6) 0.84046(13) 0.213 Uiso 1 calc R .
C24 C 0.27923(14) 0.16033(5) 0.87911(8) 0.0522(6) Uani 1 d . .
C25 C 0.2049(2) 0.16898(9) 0.93278(11) 0.1240(12) Uani 1 d . .
H25A H 0.1543(2) 0.14815(9) 0.93909(11) 0.186 Uiso 1 calc R .
H25B H 0.1633(2) 0.19184(9) 0.92517(11) 0.186 Uiso 1 calc R .
H25C H 0.2502(2) 0.17240(9) 0.96796(11) 0.186 Uiso 1 calc R .
C26 C 0.2011(2) 0.14957(6) 0.82729(9) 0.0722(7) Uani 1 d . .
H26A H 0.2444(2) 0.14379(6) 0.79216(9) 0.108 Uiso 1 calc R .
H26B H 0.1521(2) 0.17053(6) 0.81881(9) 0.108 Uiso 1 calc R .
H26C H 0.1579(2) 0.12767(6) 0.83843(9) 0.108 Uiso 1 calc R .
C31 C 0.80910(12) 0.33908(4) 0.61590(7) 0.0375(5) Uani 1 d . .
H31 H 0.85289(12) 0.31629(4) 0.60639(7) 0.045 Uiso 1 calc R .
C32 C 0.88022(13) 0.37404(5) 0.62317(7) 0.0454(5) Uani 1 d . .
C33 C 0.8453(2) 0.40422(5) 0.66821(9) 0.0641(7) Uani 1 d . .
H33A H 0.8984(2) 0.42468(5) 0.66785(9) 0.096 Uiso 1 calc R .
H33B H 0.8423(2) 0.39321(5) 0.70769(9) 0.096 Uiso 1 calc R .
H33C H 0.7730(2) 0.41386(5) 0.65759(9) 0.096 Uiso 1 calc R .
C34 C 1.0080(2) 0.36955(6) 0.61781(8) 0.0661(6) Uani 1 d . .
H34A H 1.0430(2) 0.39390(6) 0.62334(8) 0.099 Uiso 1 calc R .
H34B H 1.0263(2) 0.35980(6) 0.57871(8) 0.099 Uiso 1 calc R .
H34C H 1.0340(2) 0.35217(6) 0.64803(8) 0.099 Uiso 1 calc R .
C35 C 0.81379(13) 0.36909(5) 0.56601(7) 0.0430(5) Uani 1 d . .
H35 H 0.85964(13) 0.36123(5) 0.53170(7) 0.052 Uiso 1 calc R .
C36 C 0.72314(14) 0.39551(5) 0.54915(8) 0.0525(6) Uani 1 d . .
C37 C 0.6537(2) 0.42952(5) 0.46312(9) 0.0621(6) Uani 1 d . .
H37 H 0.6426(2) 0.45043(5) 0.49171(9) 0.075 Uiso 1 calc R .
C38 C 0.5398(2) 0.41335(6) 0.44337(14) 0.1032(10) Uani 1 d . .
H38A H 0.5369(2) 0.38592(6) 0.44855(14) 0.124 Uiso 1 calc R .
H38B H 0.4792(2) 0.42494(6) 0.46574(14) 0.124 Uiso 1 calc R .
C39 C 0.5351(2) 0.42428(6) 0.37702(12) 0.0993(9) Uani 1 d . .
H39 H 0.4591(2) 0.42542(6) 0.36093(12) 0.119 Uiso 1 calc R .
C40 C 0.6087(2) 0.39719(7) 0.34414(12) 0.1180(11) Uani 1 d . .
H40A H 0.5988(2) 0.39923(7) 0.30098(12) 0.142 Uiso 1 calc R .
H40B H 0.5955(2) 0.37108(7) 0.35654(12) 0.142 Uiso 1 calc R .
C41 C 0.7264(2) 0.41120(8) 0.36383(11) 0.0969(10) Uani 1 d . .
H41A H 0.7665(2) 0.39121(8) 0.38481(11) 0.116 Uiso 1 calc R .
H41B H 0.7699(2) 0.41924(8) 0.32932(11) 0.116 Uiso 1 calc R .
C42 C 0.7029(2) 0.44470(6) 0.40552(9) 0.0698(7) Uani 1 d . .
C43 C 0.7981(2) 0.47207(8) 0.41497(13) 0.1214(11) Uani 1 d . .
H43A H 0.8254(2) 0.48058(8) 0.37669(13) 0.182 Uiso 1 calc R .
H43B H 0.8570(2) 0.45947(8) 0.43643(13) 0.182 Uiso 1 calc R .
H43C H 0.7726(2) 0.49358(8) 0.43781(13) 0.182 Uiso 1 calc R .
C44 C 0.5946(2) 0.46209(6) 0.37584(10) 0.0836(8) Uani 1 d . .
C45 C 0.6182(3) 0.47828(9) 0.31174(11) 0.1454(13) Uani 1 d . .
H45A H 0.6561(3) 0.50229(9) 0.31514(11) 0.218 Uiso 1 calc R .
H45B H 0.5490(3) 0.48183(9) 0.29079(11) 0.218 Uiso 1 calc R .
H45C H 0.6641(3) 0.46068(9) 0.28985(11) 0.218 Uiso 1 calc R .
C46 C 0.5380(2) 0.49362(6) 0.41094(12) 0.1138(10) Uani 1 d . .
H46A H 0.5812(2) 0.51657(6) 0.40780(12) 0.171 Uiso 1 calc R .
H46B H 0.5321(2) 0.48632(6) 0.45242(12) 0.171 Uiso 1 calc R .
H46C H 0.4648(2) 0.49796(6) 0.39485(12) 0.171 Uiso 1 calc R .
C51 C 0.1957(3) 0.10070(11) 1.0782(2) 0.179(2) Uani 1 d . .
H51A H 0.2722(3) 0.10434(11) 1.0670(2) 0.269 Uiso 1 calc R .
H51B H 0.1529(3) 0.12261(11) 1.0665(2) 0.269 Uiso 1 calc R .
H51C H 0.1668(3) 0.07849(11) 1.0584(2) 0.269 Uiso 1 calc R .
C52 C 0.1877(3) 0.09534(10) 1.1469(2) 0.203(2) Uani 1 d . .
H52A H 0.2333(3) 0.07365(10) 1.1580(2) 0.244 Uiso 1 calc R .
H52B H 0.2194(3) 0.11766(10) 1.1661(2) 0.244 Uiso 1 calc R .
C53 C 0.0786(2) 0.08957(7) 1.1703(2) 0.183(2) Uani 1 d . .
H53A H 0.0504(2) 0.06623(7) 1.1525(2) 0.220 Uiso 1 calc R .
H53B H 0.0325(2) 0.11013(7) 1.1551(2) 0.220 Uiso 1 calc R .
C54 C 0.0547(2) 0.08668(8) 1.2453(2) 0.259(2) Uani 1 d . .
H54A H 0.0874(2) 0.06348(8) 1.2612(2) 0.310 Uiso 1 calc R .
H54B H 0.0887(2) 0.10821(8) 1.2656(2) 0.310 Uiso 1 calc R .
C63 C 0.3411(6) -0.0174(2) 1.1649(3) 0.352(4) Uani 1 d . .
H63A H 0.2623(6) -0.0135(2) 1.1723(3) 0.422 Uiso 1 calc R .
H63B H 0.3598(6) -0.0439(2) 1.1720(3) 0.422 Uiso 1 calc R .
C64 C 0.4043(6) 0.0061(2) 1.1987(4) 0.517(9) Uani 1 d . .
H64A H 0.3909(6) 0.0010(2) 1.2405(4) 0.776 Uiso 1 calc R .
H64B H 0.3851(6) 0.0321(2) 1.1900(4) 0.776 Uiso 1 calc R .
H64C H 0.4816(6) 0.0019(2) 1.1898(4) 0.776 Uiso 1 calc R .
C61 C 0.3132(6) -0.0071(3) 1.0403(3) 0.448(6) Uani 1 d . .
H61A H 0.2409(6) 0.0021(3) 1.0534(3) 0.537 Uiso 1 calc R .
H61B H 0.3043(6) -0.0345(3) 1.0374(3) 0.537 Uiso 1 calc R .
C62 C 0.3773(5) -0.0035(2) 1.0940(3) 0.371(5) Uani 1 d . .
H62A H 0.3950(5) 0.0234(2) 1.0973(3) 0.445 Uiso 1 calc R .
H62B H 0.4473(5) -0.0163(2) 1.0857(3) 0.445 Uiso 1 calc R .

loop_
_atom_type_symbol
_atom_type_description
_atom_type_scat_dispersion_real
_atom_type_scat_dispersion_imag
_atom_type_scat_source
C C 0.0033 0.0016 'International Tables Vol C Tables 4.2.6.8 and 6.1.1.4'
H H 0.0000 0.0000 'International Tables Vol C Tables 4.2.6.8 and 6.1.1.4'
N N 0.0061 0.0033 'International Tables Vol C Tables 4.2.6.8 and 6.1.1.4'
O O 0.0106 0.0060 'International Tables Vol C Tables 4.2.6.8 and 6.1.1.4'
Ni Ni 0.3393 1.1124 'International Tables Vol C Tables 4.2.6.8 and 6.1.1.4'

loop_
_geom_angle_atom_site_label_1
_geom_angle_atom_site_label_2
_geom_angle_atom_site_label_3
_geom_angle
_geom_angle_site_symmetry_1
_geom_angle_site_symmetry_3
_geom_angle_publ_flag
N1 Ni N1 177.93(7) . 3_656 ?
N1 Ni N2 89.67(4) . 3_656 ?
N1 Ni N2 90.34(4) 3_656 3_656 ?
N1 Ni N2 90.34(4) . . ?
N1 Ni N2 89.67(4) 3_656 . ?
N2 Ni N2 179.71(6) 3_656 . ?
C16 O2 C17 115.56(12) . . ?
C36 O4 C37 117.70(14) . . ?
C2 N1 C5 106.21(11) . . ?
C2 N1 Ni 126.28(9) . . ?
C5 N1 Ni 127.23(9) . . ?
C10 N2 C7 105.63(10) . . ?
C10 N2 Ni 127.05(9) . . ?
C7 N2 Ni 127.26(9) . . ?
C10 C1 C2 120.60(13) 3_656 . ?
C10 C1 C11 122.46(13) 3_656 . ?
C2 C1 C11 116.41(13) . . ?
N1 C2 C1 124.53(12) . . ?
N1 C2 C3 109.15(12) . . ?
C1 C2 C3 125.80(13) . . ?
C4 C3 C2 108.04(13) . . ?
C3 C4 C5 107.13(12) . . ?
N1 C5 C6 125.38(12) . . ?
N1 C5 C4 109.27(12) . . ?
C6 C5 C4 124.79(13) . . ?
C5 C6 C7 119.83(13) . . ?
C5 C6 C31 116.29(13) . . ?
C7 C6 C31 121.65(13) . . ?
N2 C7 C6 124.42(13) . . ?
N2 C7 C8 109.76(12) . . ?
C6 C7 C8 124.66(13) . . ?
C9 C8 C7 106.89(13) . . ?
C8 C9 C10 107.90(13) . . ?
N2 C10 C1 124.11(13) . 3_656 ?
N2 C10 C9 109.71(12) . . ?
C1 C10 C9 125.98(13) 3_656 . ?
C1 C11 C12 120.59(13) . . ?
C1 C11 C15 125.04(13) . . ?
C12 C11 C15 59.76(10) . . ?
C13 C12 C11 119.07(13) . . ?
C13 C12 C14 113.68(14) . . ?
C11 C12 C14 116.83(14) . . ?
C13 C12 C15 121.01(13) . . ?
C11 C12 C15 60.94(10) . . ?
C14 C12 C15 115.57(13) . . ?
C16 C15 C12 127.45(14) . . ?
C16 C15 C11 128.10(13) . . ?
C12 C15 C11 59.30(10) . . ?
O1 C16 O2 123.33(14) . . ?
O1 C16 C15 120.27(14) . . ?
O2 C16 C15 116.37(13) . . ?
O2 C17 C22 111.62(13) . . ?
O2 C17 C18 112.23(13) . . ?
C22 C17 C18 103.04(14) . . ?
C17 C18 C19 102.2(2) . . ?
C24 C19 C18 101.7(2) . . ?
C24 C19 C20 100.3(2) . . ?
C18 C19 C20 105.9(2) . . ?
C21 C20 C19 103.3(2) . . ?
C20 C21 C22 105.0(2) . . ?
C21 C22 C17 110.0(2) . . ?
C21 C22 C24 104.3(2) . . ?
C17 C22 C24 102.09(13) . . ?
C21 C22 C23 114.0(2) . . ?
C17 C22 C23 111.7(2) . . ?
C24 C22 C23 114.0(2) . . ?
C25 C24 C22 114.9(2) . . ?
C25 C24 C26 106.33(15) . . ?
C22 C24 C26 114.71(15) . . ?
C25 C24 C19 116.0(2) . . ?
C22 C24 C19 91.77(14) . . ?
C26 C24 C19 113.1(2) . . ?
C6 C31 C32 123.02(13) . . ?
C6 C31 C35 126.22(13) . . ?
C32 C31 C35 59.72(10) . . ?
C31 C32 C35 61.06(10) . . ?
C31 C32 C33 118.94(14) . . ?
C35 C32 C33 119.37(14) . . ?
C31 C32 C34 118.14(14) . . ?
C35 C32 C34 116.51(14) . . ?
C33 C32 C34 113.35(15) . . ?
C36 C35 C32 121.98(14) . . ?
C36 C35 C31 126.06(14) . . ?
C32 C35 C31 59.22(10) . . ?
O3 C36 O4 123.4(2) . . ?
O3 C36 C35 128.3(2) . . ?
O4 C36 C35 108.29(14) . . ?
O4 C37 C42 109.5(2) . . ?
O4 C37 C38 113.97(15) . . ?
C42 C37 C38 103.6(2) . . ?
C39 C38 C37 102.5(2) . . ?
C40 C39 C44 105.8(2) . . ?
C40 C39 C38 107.0(2) . . ?
C44 C39 C38 102.8(2) . . ?
C39 C40 C41 101.4(2) . . ?
C42 C41 C40 104.3(2) . . ?
C43 C42 C37 113.8(2) . . ?
C43 C42 C41 115.9(2) . . ?
C37 C42 C41 108.5(2) . . ?
C43 C42 C44 115.8(2) . . ?
C37 C42 C44 99.7(2) . . ?
C41 C42 C44 101.3(2) . . ?
C39 C44 C46 115.0(2) . . ?
C39 C44 C45 115.0(2) . . ?
C46 C44 C45 106.6(2) . . ?
C39 C44 C42 92.4(2) . . ?
C46 C44 C42 115.8(2) . . ?
C45 C44 C42 111.9(2) . . ?
C53 C52 C51 115.9(3) . . ?
C52 C53 C54 121.6(3) . . ?
C54 C54 C53 108.8(4) 3_557 . ?
C64 C63 C62 101.4(6) . . ?
C62 C61 C61 141.6(6) . 4_557 ?
C61 C62 C63 127.7(6) . . ?

loop_
_geom_bond_atom_site_label_1
_geom_bond_atom_site_label_2
_geom_bond_distance
_geom_bond_site_symmetry_2
_geom_bond_publ_flag
Ni N1 1.8878(10) . ?
Ni N1 1.8878(10) 3_656 ?
Ni N2 1.8904(9) 3_656 ?
Ni N2 1.8904(10) . ?
O1 C16 1.208(2) . ?
O2 C16 1.335(2) . ?
O2 C17 1.463(2) . ?
O3 C36 1.193(2) . ?
O4 C36 1.361(2) . ?
O4 C37 1.447(2) . ?
N1 C2 1.372(2) . ?
N1 C5 1.386(2) . ?
N2 C10 1.376(2) . ?
N2 C7 1.394(2) . ?
C1 C10 1.381(2) 3_656 ?
C1 C2 1.390(2) . ?
C1 C11 1.496(2) . ?
C2 C3 1.441(2) . ?
C3 C4 1.333(2) . ?
C4 C5 1.440(2) . ?
C5 C6 1.395(2) . ?
C6 C7 1.398(2) . ?
C6 C31 1.501(2) . ?
C7 C8 1.449(2) . ?
C8 C9 1.340(2) . ?
C9 C10 1.449(2) . ?
C10 C1 1.381(2) 3_656 ?
C11 C12 1.519(2) . ?
C11 C15 1.544(2) . ?
C12 C13 1.493(2) . ?
C12 C14 1.523(2) . ?
C12 C15 1.526(2) . ?
C15 C16 1.490(2) . ?
C17 C22 1.514(2) . ?
C17 C18 1.531(3) . ?
C18 C19 1.548(3) . ?
C19 C24 1.539(3) . ?
C19 C20 1.580(4) . ?
C20 C21 1.455(4) . ?
C21 C22 1.456(3) . ?
C22 C24 1.526(2) . ?
C22 C23 1.545(3) . ?
C24 C25 1.520(3) . ?
C24 C26 1.533(3) . ?
C31 C32 1.503(2) . ?
C31 C35 1.531(2) . ?
C32 C35 1.511(2) . ?
C32 C33 1.517(2) . ?
C32 C34 1.545(2) . ?
C35 C36 1.477(2) . ?
C37 C42 1.508(3) . ?
C37 C38 1.543(3) . ?
C38 C39 1.526(4) . ?
C39 C40 1.489(3) . ?
C39 C44 1.507(3) . ?
C40 C41 1.558(4) . ?
C41 C42 1.523(3) . ?
C42 C43 1.507(3) . ?
C42 C44 1.581(3) . ?
C44 C46 1.515(3) . ?
C44 C45 1.561(3) . ?
C51 C52 1.542(6) . ?
C52 C53 1.423(5) . ?
C53 C54 1.695(6) . ?
C54 C54 1.329(6) 3_557 ?
C63 C64 1.349(10) . ?
C63 C62 1.705(9) . ?
C61 C62 1.426(9) . ?
C61 C61 1.861(14) 4_557 ?
